data_8105167
loop_
_publ_author_name
'Xia, Chun'
'Xie, Qiang'
'Ruan, Ban-Feng'
'Zhou, Ben-Guo'

_publ_section_title
;
 Crystal structure of
 (E)-2-(4-((3,4-difluorobenzyl)oxy)styryl)-4,6-dimethoxybenzaldehyde,
 C24H20F2O4
;
_journal_issue 3
_journal_name_full 'Zeitschrift f\"ur Kristallographie - New Crystal Structures'
_journal_page_first 545
_journal_page_last 546
_journal_paper_doi 10.1515/ncrs-2019-0787
_journal_volume 235
_journal_year 2020
_chemical_formula_moiety 'C24 H20 F2 O4'
_chemical_formula_sum 'C24 H20 F2 O4'
_chemical_formula_weight 410.40
_space_group_crystal_system triclinic
_space_group_IT_number 2
_space_group_name_Hall '-P 1'
_space_group_name_H-M_alt 'P -1'
_atom_sites_solution_hydrogens geom
_audit_creation_method SHELXL-2017/1
_cell_angle_alpha 64.877(17)
_cell_angle_beta 85.781(11)
_cell_angle_gamma 86.894(10)
_cell_formula_units_Z 2
_cell_length_a 8.3962(8)
_cell_length_b 11.1939(19)
_cell_length_c 11.596(2)
_cell_measurement_reflns_used 1323
_cell_measurement_temperature 293(2)
_cell_measurement_theta_max 24.7700
_cell_measurement_theta_min 3.6450
_cell_volume 983.8(3)
_computing_structure_refinement 'SHELXL-2017/1 (Sheldrick, 2017)'
_diffrn_ambient_temperature 293(2)
_diffrn_detector_area_resol_mean 16.0733
_diffrn_measured_fraction_theta_full 0.997
_diffrn_measured_fraction_theta_max 0.997
_diffrn_measurement_device_type 'SuperNova, Dual, Cu at zero, Eos'
_diffrn_measurement_method '\w scans'
_diffrn_radiation_type MoK\a
_diffrn_radiation_wavelength 0.71073
_diffrn_reflns_av_R_equivalents 0.0480
_diffrn_reflns_av_unetI/netI 0.0934
_diffrn_reflns_Laue_measured_fraction_full 0.997
_diffrn_reflns_Laue_measured_fraction_max 0.997
_diffrn_reflns_limit_h_max 10
_diffrn_reflns_limit_h_min -9
_diffrn_reflns_limit_k_max 11
_diffrn_reflns_limit_k_min -13
_diffrn_reflns_limit_l_max 14
_diffrn_reflns_limit_l_min -14
_diffrn_reflns_number 6355
_diffrn_reflns_point_group_measured_fraction_full 0.997
_diffrn_reflns_point_group_measured_fraction_max 0.997
_diffrn_reflns_theta_full 25.242
_diffrn_reflns_theta_max 26.020
_diffrn_reflns_theta_min 3.350
_exptl_absorpt_coefficient_mu 0.106
_exptl_absorpt_correction_T_max 1.00000
_exptl_absorpt_correction_T_min 0.91775
_exptl_absorpt_correction_type multi-scan
_exptl_absorpt_process_details
;
CrysAlisPro, Agilent Technologies,
Version 1.171.36.32 (release 02-08-2013 CrysAlis171 .NET)
(compiled Aug  2 2013,16:46:58)
Empirical absorption correction using spherical harmonics,
 implemented in SCALE3 ABSPACK scaling algorithm.
;
_exptl_crystal_colour 'clear light yellow'
_exptl_crystal_density_diffrn 1.385
_exptl_crystal_description block
_exptl_crystal_F_000 428
_exptl_crystal_size_max 0.25
_exptl_crystal_size_mid 0.24
_exptl_crystal_size_min 0.19
_refine_diff_density_max 0.176
_refine_diff_density_min -0.209
_refine_diff_density_rms 0.045
_refine_ls_extinction_coef .
_refine_ls_extinction_method none
_refine_ls_goodness_of_fit_ref 1.033
_refine_ls_hydrogen_treatment constr
_refine_ls_matrix_type full
_refine_ls_number_parameters 273
_refine_ls_number_reflns 3868
_refine_ls_number_restraints 0
_refine_ls_restrained_S_all 1.033
_refine_ls_R_factor_all 0.1294
_refine_ls_R_factor_gt 0.0658
_refine_ls_shift/su_max 0.000
_refine_ls_shift/su_mean 0.000
_refine_ls_structure_factor_coef Fsqd
_refine_ls_weighting_details 'w=1/[\s^2^(Fo^2^)+(0.0543P)^2^] where P=(Fo^2^+2Fc^2^)/3'
_refine_ls_weighting_scheme calc
_refine_ls_wR_factor_gt 0.1309
_refine_ls_wR_factor_ref 0.1750
_reflns_Friedel_coverage 0.000
_reflns_Friedel_fraction_full .
_reflns_Friedel_fraction_max .
_reflns_number_gt 1967
_reflns_number_total 3868
_reflns_threshold_expression 'I > 2\s(I)'
_cod_data_source_file suppl_ncrs-2019-0787_suppl.cif
_cod_data_source_block Z29_2
_cod_database_code 8105167
_shelx_shelxl_version_number 2017/1
_shelx_space_group_comment
;
The symmetry employed for this shelxl refinement is uniquely defined
by the following loop, which should always be used as a source of
symmetry information in preference to the above space-group names.
They are only intended as comments.
;

loop_
_space_group_symop_operation_xyz
'x, y, z'
'-x, -y, -z'

loop_
_atom_site_label
_atom_site_type_symbol
_atom_site_fract_x
_atom_site_fract_y
_atom_site_fract_z
_atom_site_U_iso_or_equiv
_atom_site_adp_type
_atom_site_occupancy
_atom_site_site_symmetry_order
_atom_site_calc_flag
_atom_site_refinement_flags_posn
_atom_site_refinement_flags_adp
_atom_site_refinement_flags_occupancy
_atom_site_disorder_assembly
_atom_site_disorder_group
F1 F 1.5387(2) 0.4013(2) 0.2470(2) 0.0999(8) Uani 1 1 d . . . . .
F2 F 1.7266(2) 0.5651(2) 0.05540(19) 0.0947(8) Uani 1 1 d . . . . .
O1 O 1.0300(2) 0.6458(2) 0.24903(19) 0.0567(6) Uani 1 1 d . . . . .
O2 O 0.1744(3) 1.0323(2) 0.1209(2) 0.0870(9) Uani 1 1 d . . . . .
O3 O -0.2237(2) 1.0504(2) 0.30026(18) 0.0573(6) Uani 1 1 d . . . . .
O4 O -0.0986(2) 0.7298(2) 0.70829(19) 0.0606(6) Uani 1 1 d . . . . .
C1 C 1.3228(3) 0.5544(3) 0.1888(3) 0.0567(9) Uani 1 1 d . . . . .
H1 H 1.258483 0.495459 0.255090 0.068 Uiso 1 1 calc R U . . .
C2 C 1.4783(4) 0.5205(3) 0.1683(3) 0.0624(9) Uani 1 1 d . . . . .
C3 C 1.5743(4) 0.6034(4) 0.0711(3) 0.0639(10) Uani 1 1 d . . . . .
C4 C 1.5189(4) 0.7253(4) -0.0085(3) 0.0756(11) Uani 1 1 d . . . . .
H4 H 1.584826 0.782817 -0.074564 0.091 Uiso 1 1 calc R U . . .
C5 C 1.3612(3) 0.7625(4) 0.0110(3) 0.0672(10) Uani 1 1 d . . . . .
H5 H 1.321629 0.845281 -0.042757 0.081 Uiso 1 1 calc R U . . .
C6 C 1.2631(3) 0.6769(3) 0.1098(3) 0.0509(8) Uani 1 1 d . . . . .
C7 C 1.0934(3) 0.7212(3) 0.1226(3) 0.0574(9) Uani 1 1 d . . . . .
H7A H 1.089524 0.814227 0.104678 0.069 Uiso 1 1 calc R U . . .
H7B H 1.030071 0.709257 0.061869 0.069 Uiso 1 1 calc R U . . .
C8 C 0.8750(3) 0.6751(3) 0.2795(3) 0.0470(7) Uani 1 1 d . . . . .
C9 C 0.7814(3) 0.7768(3) 0.1989(3) 0.0520(8) Uani 1 1 d . . . . .
H9 H 0.820358 0.830648 0.116804 0.062 Uiso 1 1 calc R U . . .
C10 C 0.6288(3) 0.7981(3) 0.2412(3) 0.0494(8) Uani 1 1 d . . . . .
H10 H 0.565862 0.866685 0.186220 0.059 Uiso 1 1 calc R U . . .
C11 C 0.5669(3) 0.7204(3) 0.3627(3) 0.0462(7) Uani 1 1 d . . . . .
C12 C 0.6641(3) 0.6171(3) 0.4415(3) 0.0549(8) Uani 1 1 d . . . . .
H12 H 0.624999 0.562029 0.523185 0.066 Uiso 1 1 calc R U . . .
C13 C 0.8163(3) 0.5950(3) 0.4012(3) 0.0540(8) Uani 1 1 d . . . . .
H13 H 0.879513 0.526222 0.455597 0.065 Uiso 1 1 calc R U . . .
C14 C 0.4073(3) 0.7406(3) 0.4112(3) 0.0494(8) Uani 1 1 d . . . . .
H14 H 0.380697 0.685069 0.495916 0.059 Uiso 1 1 calc R U . . .
C15 C 0.2964(3) 0.8274(3) 0.3501(3) 0.0488(8) Uani 1 1 d . . . . .
H15 H 0.321210 0.881880 0.264836 0.059 Uiso 1 1 calc R U . . .
C16 C 0.1377(3) 0.8477(3) 0.4018(3) 0.0435(7) Uani 1 1 d . . . . .
C17 C 0.0283(3) 0.9422(3) 0.3245(3) 0.0427(7) Uani 1 1 d . . . . .
C18 C -0.1231(3) 0.9569(3) 0.3806(3) 0.0428(7) Uani 1 1 d . . . . .
C19 C -0.1625(3) 0.8836(3) 0.5079(3) 0.0477(8) Uani 1 1 d . . . . .
H19 H -0.262367 0.894286 0.543087 0.057 Uiso 1 1 calc R U . . .
C20 C -0.0511(3) 0.7936(3) 0.5829(3) 0.0466(7) Uani 1 1 d . . . . .
C21 C 0.0964(3) 0.7747(3) 0.5306(3) 0.0470(7) Uani 1 1 d . . . . .
H21 H 0.168681 0.712493 0.582129 0.056 Uiso 1 1 calc R U . . .
C22 C 0.0581(4) 1.0274(3) 0.1902(3) 0.0611(9) Uani 1 1 d . . . . .
H22 H -0.024456 1.086906 0.151969 0.073 Uiso 1 1 calc R U . . .
C23 C -0.3784(3) 1.0696(3) 0.3514(3) 0.0637(10) Uani 1 1 d . . . . .
H23A H -0.436812 1.137105 0.285327 0.096 Uiso 1 1 calc R U . . .
H23B H -0.366971 1.095905 0.419025 0.096 Uiso 1 1 calc R U . . .
H23C H -0.435291 0.988626 0.384072 0.096 Uiso 1 1 calc R U . . .
C24 C 0.0150(4) 0.6442(3) 0.7941(3) 0.0660(10) Uani 1 1 d . . . . .
H24A H 0.045406 0.572982 0.770879 0.099 Uiso 1 1 calc R U . . .
H24B H -0.031863 0.609112 0.879582 0.099 Uiso 1 1 calc R U . . .
H24C H 0.107806 0.692942 0.789196 0.099 Uiso 1 1 calc R U . . .

loop_
_atom_site_aniso_label
_atom_site_aniso_U_11
_atom_site_aniso_U_22
_atom_site_aniso_U_33
_atom_site_aniso_U_23
_atom_site_aniso_U_13
_atom_site_aniso_U_12
F1 0.0812(14) 0.0828(16) 0.1129(18) -0.0232(14) -0.0045(12) 0.0297(12)
F2 0.0483(11) 0.143(2) 0.0954(16) -0.0569(15) -0.0005(10) 0.0255(12)
O1 0.0393(11) 0.0671(15) 0.0598(13) -0.0246(11) 0.0011(9) 0.0062(10)
O2 0.0751(16) 0.092(2) 0.0617(15) -0.0077(14) 0.0199(13) 0.0181(15)
O3 0.0472(12) 0.0559(14) 0.0598(13) -0.0176(11) -0.0015(10) 0.0130(10)
O4 0.0570(13) 0.0577(14) 0.0510(13) -0.0097(11) 0.0085(10) 0.0018(11)
C1 0.0505(18) 0.060(2) 0.061(2) -0.0266(18) -0.0007(15) 0.0016(16)
C2 0.056(2) 0.069(2) 0.064(2) -0.0316(19) -0.0077(17) 0.0170(18)
C3 0.0392(17) 0.097(3) 0.062(2) -0.042(2) 0.0002(15) 0.0105(18)
C4 0.0502(19) 0.097(3) 0.062(2) -0.017(2) 0.0017(16) -0.007(2)
C5 0.0420(17) 0.076(3) 0.072(2) -0.021(2) -0.0015(16) 0.0034(17)
C6 0.0450(16) 0.061(2) 0.0528(19) -0.0307(16) -0.0006(14) 0.0010(16)
C7 0.0457(17) 0.062(2) 0.062(2) -0.0256(18) 0.0017(15) 0.0030(16)
C8 0.0366(15) 0.0542(19) 0.0567(19) -0.0304(16) -0.0018(13) 0.0043(14)
C9 0.0455(17) 0.055(2) 0.0530(19) -0.0216(16) 0.0007(14) 0.0028(15)
C10 0.0424(16) 0.0510(19) 0.0525(18) -0.0208(15) -0.0044(13) 0.0098(14)
C11 0.0399(15) 0.0490(18) 0.0522(18) -0.0244(15) -0.0007(13) 0.0009(14)
C12 0.0491(17) 0.058(2) 0.0488(18) -0.0162(16) 0.0015(14) 0.0048(16)
C13 0.0443(16) 0.057(2) 0.0562(19) -0.0195(16) -0.0088(14) 0.0087(15)
C14 0.0441(16) 0.0520(19) 0.0511(18) -0.0221(15) 0.0037(14) 0.0003(15)
C15 0.0401(15) 0.060(2) 0.0486(17) -0.0255(16) 0.0013(13) -0.0001(15)
C16 0.0416(15) 0.0437(17) 0.0500(18) -0.0246(14) -0.0030(13) 0.0013(13)
C17 0.0430(15) 0.0425(17) 0.0466(17) -0.0227(14) -0.0015(13) -0.0010(13)
C18 0.0404(15) 0.0369(16) 0.0535(18) -0.0212(14) -0.0055(13) 0.0015(13)
C19 0.0413(16) 0.0433(18) 0.0572(19) -0.0210(15) 0.0066(14) -0.0044(14)
C20 0.0486(17) 0.0387(16) 0.0503(18) -0.0172(15) 0.0026(14) -0.0040(14)
C21 0.0391(15) 0.0451(17) 0.0575(19) -0.0230(15) -0.0011(13) 0.0009(13)
C22 0.062(2) 0.059(2) 0.0536(19) -0.0164(17) 0.0009(16) 0.0079(17)
C23 0.0448(17) 0.066(2) 0.078(2) -0.0293(19) -0.0023(16) 0.0091(17)
C24 0.072(2) 0.062(2) 0.053(2) -0.0149(18) -0.0008(17) 0.0009(18)

loop_
_atom_type_symbol
_atom_type_description
_atom_type_scat_dispersion_real
_atom_type_scat_dispersion_imag
_atom_type_scat_source
C C 0.0033 0.0016 'International Tables Vol C Tables 4.2.6.8 and 6.1.1.4'
H H 0.0000 0.0000 'International Tables Vol C Tables 4.2.6.8 and 6.1.1.4'
F F 0.0171 0.0103 'International Tables Vol C Tables 4.2.6.8 and 6.1.1.4'
O O 0.0106 0.0060 'International Tables Vol C Tables 4.2.6.8 and 6.1.1.4'

loop_
_geom_angle_atom_site_label_1
_geom_angle_atom_site_label_2
_geom_angle_atom_site_label_3
_geom_angle
_geom_angle_site_symmetry_1
_geom_angle_site_symmetry_3
C8 O1 C7 117.4(2) . .
C18 O3 C23 117.9(2) . .
C20 O4 C24 118.0(2) . .
C2 C1 C6 119.1(3) . .
C2 C1 H1 120.4 . .
C6 C1 H1 120.4 . .
F1 C2 C3 118.7(3) . .
F1 C2 C1 119.5(3) . .
C3 C2 C1 121.9(3) . .
F2 C3 C2 119.4(3) . .
F2 C3 C4 120.1(3) . .
C2 C3 C4 120.4(3) . .
C3 C4 C5 118.8(3) . .
C3 C4 H4 120.6 . .
C5 C4 H4 120.6 . .
C6 C5 C4 120.6(3) . .
C6 C5 H5 119.7 . .
C4 C5 H5 119.7 . .
C1 C6 C5 119.2(3) . .
C1 C6 C7 122.9(3) . .
C5 C6 C7 117.8(3) . .
O1 C7 C6 109.2(2) . .
O1 C7 H7A 109.8 . .
C6 C7 H7A 109.8 . .
O1 C7 H7B 109.8 . .
C6 C7 H7B 109.8 . .
H7A C7 H7B 108.3 . .
C9 C8 C13 120.1(3) . .
C9 C8 O1 124.6(3) . .
C13 C8 O1 115.3(2) . .
C8 C9 C10 119.4(3) . .
C8 C9 H9 120.3 . .
C10 C9 H9 120.3 . .
C9 C10 C11 122.0(3) . .
C9 C10 H10 119.0 . .
C11 C10 H10 119.0 . .
C10 C11 C12 117.2(2) . .
C10 C11 C14 123.6(3) . .
C12 C11 C14 119.1(3) . .
C13 C12 C11 121.5(3) . .
C13 C12 H12 119.3 . .
C11 C12 H12 119.3 . .
C12 C13 C8 119.8(3) . .
C12 C13 H13 120.1 . .
C8 C13 H13 120.1 . .
C15 C14 C11 128.1(3) . .
C15 C14 H14 116.0 . .
C11 C14 H14 116.0 . .
C14 C15 C16 127.1(3) . .
C14 C15 H15 116.5 . .
C16 C15 H15 116.5 . .
C21 C16 C17 119.4(2) . .
C21 C16 C15 119.4(2) . .
C17 C16 C15 121.2(3) . .
C16 C17 C18 118.3(3) . .
C16 C17 C22 124.9(3) . .
C18 C17 C22 116.7(2) . .
O3 C18 C19 123.0(2) . .
O3 C18 C17 115.4(2) . .
C19 C18 C17 121.6(2) . .
C18 C19 C20 119.0(3) . .
C18 C19 H19 120.5 . .
C20 C19 H19 120.5 . .
O4 C20 C21 124.5(2) . .
O4 C20 C19 114.6(2) . .
C21 C20 C19 120.8(3) . .
C20 C21 C16 120.8(3) . .
C20 C21 H21 119.6 . .
C16 C21 H21 119.6 . .
O2 C22 C17 129.4(3) . .
O2 C22 H22 115.3 . .
C17 C22 H22 115.3 . .
O3 C23 H23A 109.5 . .
O3 C23 H23B 109.5 . .
H23A C23 H23B 109.5 . .
O3 C23 H23C 109.5 . .
H23A C23 H23C 109.5 . .
H23B C23 H23C 109.5 . .
O4 C24 H24A 109.5 . .
O4 C24 H24B 109.5 . .
H24A C24 H24B 109.5 . .
O4 C24 H24C 109.5 . .
H24A C24 H24C 109.5 . .
H24B C24 H24C 109.5 . .

loop_
_geom_bond_atom_site_label_1
_geom_bond_atom_site_label_2
_geom_bond_distance
_geom_bond_site_symmetry_2
F1 C2 1.353(3) .
F2 C3 1.350(3) .
O1 C8 1.382(3) .
O1 C7 1.424(3) .
O2 C22 1.206(3) .
O3 C18 1.368(3) .
O3 C23 1.432(3) .
O4 C20 1.359(3) .
O4 C24 1.432(3) .
C1 C2 1.372(4) .
C1 C6 1.377(4) .
C1 H1 0.9300 .
C2 C3 1.356(4) .
C3 C4 1.362(4) .
C4 C5 1.398(4) .
C4 H4 0.9300 .
C5 C6 1.386(4) .
C5 H5 0.9300 .
C6 C7 1.501(4) .
C7 H7A 0.9700 .
C7 H7B 0.9700 .
C8 C9 1.377(4) .
C8 C13 1.382(4) .
C9 C10 1.383(3) .
C9 H9 0.9300 .
C10 C11 1.383(4) .
C10 H10 0.9300 .
C11 C12 1.396(3) .
C11 C14 1.458(3) .
C12 C13 1.375(3) .
C12 H12 0.9300 .
C13 H13 0.9300 .
C14 C15 1.315(3) .
C14 H14 0.9300 .
C15 C16 1.467(3) .
C15 H15 0.9300 .
C16 C21 1.392(4) .
C16 C17 1.406(3) .
C17 C18 1.418(3) .
C17 C22 1.451(4) .
C18 C19 1.375(4) .
C19 C20 1.386(3) .
C19 H19 0.9300 .
C20 C21 1.384(3) .
C21 H21 0.9300 .
C22 H22 0.9300 .
C23 H23A 0.9600 .
C23 H23B 0.9600 .
C23 H23C 0.9600 .
C24 H24A 0.9600 .
C24 H24B 0.9600 .
C24 H24C 0.9600 .

loop_
_geom_torsion_atom_site_label_1
_geom_torsion_atom_site_label_2
_geom_torsion_atom_site_label_3
_geom_torsion_atom_site_label_4
_geom_torsion
_geom_torsion_site_symmetry_1
_geom_torsion_site_symmetry_2
_geom_torsion_site_symmetry_3
_geom_torsion_site_symmetry_4
C6 C1 C2 F1 178.8(3) . . . .
C6 C1 C2 C3 -1.2(5) . . . .
F1 C2 C3 F2 -0.1(5) . . . .
C1 C2 C3 F2 179.9(3) . . . .
F1 C2 C3 C4 -178.6(3) . . . .
C1 C2 C3 C4 1.4(6) . . . .
F2 C3 C4 C5 -179.4(3) . . . .
C2 C3 C4 C5 -0.9(6) . . . .
C3 C4 C5 C6 0.2(6) . . . .
C2 C1 C6 C5 0.6(5) . . . .
C2 C1 C6 C7 178.3(3) . . . .
C4 C5 C6 C1 -0.1(5) . . . .
C4 C5 C6 C7 -177.9(3) . . . .
C8 O1 C7 C6 178.6(2) . . . .
C1 C6 C7 O1 22.4(4) . . . .
C5 C6 C7 O1 -159.9(3) . . . .
C7 O1 C8 C9 -4.0(4) . . . .
C7 O1 C8 C13 176.9(3) . . . .
C13 C8 C9 C10 0.3(5) . . . .
O1 C8 C9 C10 -178.7(3) . . . .
C8 C9 C10 C11 0.3(5) . . . .
C9 C10 C11 C12 -1.1(5) . . . .
C9 C10 C11 C14 179.4(3) . . . .
C10 C11 C12 C13 1.3(5) . . . .
C14 C11 C12 C13 -179.1(3) . . . .
C11 C12 C13 C8 -0.8(5) . . . .
C9 C8 C13 C12 0.0(5) . . . .
O1 C8 C13 C12 179.0(3) . . . .
C10 C11 C14 C15 3.2(5) . . . .
C12 C11 C14 C15 -176.4(3) . . . .
C11 C14 C15 C16 -178.6(3) . . . .
C14 C15 C16 C21 3.7(5) . . . .
C14 C15 C16 C17 -178.2(3) . . . .
C21 C16 C17 C18 -1.8(4) . . . .
C15 C16 C17 C18 -179.9(3) . . . .
C21 C16 C17 C22 178.1(3) . . . .
C15 C16 C17 C22 -0.1(5) . . . .
C23 O3 C18 C19 -1.7(4) . . . .
C23 O3 C18 C17 179.9(2) . . . .
C16 C17 C18 O3 180.0(2) . . . .
C22 C17 C18 O3 0.1(4) . . . .
C16 C17 C18 C19 1.5(4) . . . .
C22 C17 C18 C19 -178.3(3) . . . .
O3 C18 C19 C20 -178.2(3) . . . .
C17 C18 C19 C20 0.2(4) . . . .
C24 O4 C20 C21 4.7(5) . . . .
C24 O4 C20 C19 -174.4(3) . . . .
C18 C19 C20 O4 177.5(3) . . . .
C18 C19 C20 C21 -1.7(5) . . . .
O4 C20 C21 C16 -177.7(3) . . . .
C19 C20 C21 C16 1.4(5) . . . .
C17 C16 C21 C20 0.4(5) . . . .
C15 C16 C21 C20 178.6(3) . . . .
C16 C17 C22 O2 1.7(6) . . . .
C18 C17 C22 O2 -178.4(4) . . . .
